data_7132621
loop_
_publ_author_name
'Nogita, Kohei'
'Sugahara, Takaya'
'Miki, Koji'
'Mu, Huiying'
'Kobayashi, Minoru'
'Harada, Hiroshi'
'Ohe, Kouichi'

_publ_section_title
;
 A reductively convertible nickel phthalocyanine precursor as a biological
 thiol-responsive turn-on photoacoustic contrast agent.
;
_journal_issue 11
_journal_name_full 'Chemical communications (Cambridge, England)'
_journal_page_first 1472
_journal_page_last 1475
_journal_paper_doi 10.1039/d3cc05628g
_journal_volume 60
_journal_year 2024
_chemical_formula_moiety 'C36 H26 N8 Ni O4'
_chemical_formula_sum 'C36 H26 N8 Ni O4'
_chemical_formula_weight 693.36
_space_group_crystal_system orthorhombic
_space_group_IT_number 60
_space_group_name_Hall '-P 2n 2ab'
_space_group_name_H-M_alt 'P b c n'
_atom_sites_solution_hydrogens geom
_audit_creation_method SHELXL-2018/3
_audit_update_record
;
2023-10-25 deposited with the CCDC.	2023-12-13 downloaded from the CCDC.
;
_cell_angle_alpha 90
_cell_angle_beta 90
_cell_angle_gamma 90
_cell_formula_units_Z 4
_cell_length_a 12.655(3)
_cell_length_b 15.538(3)
_cell_length_c 17.066(3)
_cell_measurement_reflns_used 8156
_cell_measurement_temperature 143(2)
_cell_measurement_theta_max 27.5
_cell_measurement_theta_min 3.1
_cell_volume 3355.7(12)
_computing_cell_refinement 'CrystalClear-SM Expert 2.1 b46'
_computing_data_collection 'CrystalClear-SM Expert 2.1 b46 (Rigaku, 2016)'
_computing_data_reduction 'CrystalClear-SM Expert 2.1 b46'
_computing_molecular_graphics 'Yadokari-XG 2009 (Wakita Nemoto et al., 2009)'
_computing_publication_material 'Yadokari-XG 2009 (Wakita Nemoto et al., 2009)'
_computing_structure_refinement 'SHELXL-2018/3 (Sheldrick, 2018)'
_computing_structure_solution 'SIR2019 (Giacovazzo et al., 2015)'
_diffrn_ambient_temperature 143(2)
_diffrn_detector CCD
_diffrn_detector_area_resol_mean 28.5714
_diffrn_measured_fraction_theta_full 0.998
_diffrn_measured_fraction_theta_max 0.998
_diffrn_measurement_device
;
AFC10: Fixed Chi 2 circle
;
_diffrn_measurement_device_type
;
Rigaku Saturn724+ (4x4 bin mode)
;
_diffrn_measurement_method 'profile data from \w-scans'
_diffrn_measurement_specimen_support Loop
_diffrn_radiation_monochromator Multilayer
_diffrn_radiation_type MoK\a
_diffrn_radiation_wavelength 0.71075
_diffrn_reflns_av_R_equivalents 0.0500
_diffrn_reflns_av_unetI/netI 0.0345
_diffrn_reflns_Laue_measured_fraction_full 0.998
_diffrn_reflns_Laue_measured_fraction_max 0.998
_diffrn_reflns_limit_h_max 14
_diffrn_reflns_limit_h_min -16
_diffrn_reflns_limit_k_max 19
_diffrn_reflns_limit_k_min -20
_diffrn_reflns_limit_l_max 22
_diffrn_reflns_limit_l_min -22
_diffrn_reflns_number 25539
_diffrn_reflns_point_group_measured_fraction_full 0.998
_diffrn_reflns_point_group_measured_fraction_max 0.998
_diffrn_reflns_theta_full 25.242
_diffrn_reflns_theta_max 27.481
_diffrn_reflns_theta_min 3.164
_diffrn_source 'Rotating Anode'
_exptl_absorpt_coefficient_mu 0.630
_exptl_absorpt_correction_T_max 1.000
_exptl_absorpt_correction_T_min 0.836
_exptl_absorpt_correction_type multi-scan
_exptl_absorpt_process_details 'REQAB (Rigaku, 1998)'
_exptl_crystal_colour Red
_exptl_crystal_density_diffrn 1.372
_exptl_crystal_description Block
_exptl_crystal_F_000 1432
_exptl_crystal_preparation Loop
_exptl_crystal_size_max 0.100
_exptl_crystal_size_mid 0.100
_exptl_crystal_size_min 0.100
_platon_squeeze_details
;
TITL oxPcNi                                                                     
CELL   12.6550   15.5380   17.0660     90.00     90.00     90.00                
SPGR Pbcn                                                                       
# Solvent Accessible Volume =       497                                         
# Electrons Found in S.A.V. =       235                                         
# Note: Atoms in Void are Labelled as Cxxx and Qxxx for all Others              
C101 0.471 0.833 0.322 !      21.43 eA-3                                        
C102 0.531 0.983 0.243 !      14.14 eA-3                                        
C103 0.042 0.400 0.229 !       3.88 eA-3                                        
C104 0.531 0.891 0.174 !       1.11 eA-3                                        
C105 0.026 0.687 0.716 !       1.11 eA-3                                        
Q106 0.742 0.725 0.816 !       0.94 eA-3                                        
Q107 0.872 0.816 0.289 !       0.93 eA-3                                        
Q108 0.451 0.153 0.890 !       0.76 eA-3                                        
Q109 0.468 0.024 0.687 !       0.75 eA-3                                        
Q110 0.560 0.249 0.651 !       0.75 eA-3                                        
C111 1.000 0.547 0.246 !       0.74 eA-3                                        
C112 0.908 0.426 0.234 !       0.68 eA-3                                        
Q113 0.031 0.276 0.395 !       0.65 eA-3                                        
Q114 0.045 0.077 0.256 !       0.65 eA-3                                        
C115 0.911 0.370 0.196 !       0.65 eA-3                                        
Q116 0.765 0.099 0.239 !       0.65 eA-3                                        
Q117 0.882 0.306 0.158 !       0.57 eA-3                                        
Q118 0.437 0.375 0.908 !       0.55 eA-3                                        
Q119 0.232 0.349 0.899 !       0.53 eA-3                                        
Q120 0.071 0.691 0.619 !       0.52 eA-3                                        
Q121 0.693 0.574 0.437 !       0.50 eA-3                                        
C122 0.560 0.049 0.692 !       0.50 eA-3                                        
;
_refine_diff_density_max 0.597
_refine_diff_density_min -0.560
_refine_diff_density_rms 0.075
_refine_ls_extinction_method none
_refine_ls_goodness_of_fit_ref 1.006
_refine_ls_hydrogen_treatment constr
_refine_ls_matrix_type full
_refine_ls_number_parameters 223
_refine_ls_number_reflns 3849
_refine_ls_number_restraints 0
_refine_ls_restrained_S_all 1.006
_refine_ls_R_factor_all 0.0716
_refine_ls_R_factor_gt 0.0620
_refine_ls_shift/su_max 0.000
_refine_ls_shift/su_mean 0.000
_refine_ls_structure_factor_coef Fsqd
_refine_ls_weighting_details 'w=1/[\s^2^(Fo^2^)+11.5000P] where P=(Fo^2^+2Fc^2^)/3'
_refine_ls_weighting_scheme calc
_refine_ls_wR_factor_gt 0.1136
_refine_ls_wR_factor_ref 0.1177
_reflns_Friedel_coverage 0.000
_reflns_number_gt 3275
_reflns_number_total 3849
_reflns_threshold_expression 'I > 2\s(I)'
_cod_data_source_file d3cc05628g2.cif
_cod_data_source_block oxPcNi_sqd
_cod_depositor_comments
;
The following automatic conversions were performed:

data item '_exptl_absorpt_correction_type' value 'Multi-scan' was
changed to 'multi-scan' in accordance with the
/home/data/users/saulius/crontab/automatic-downloads/rss-feeds/RSC/lib/dictionaries/cif_core.dic
dictionary named 'cif_core.dic' version 2.4.2 last updated on
2011-04-26.

Automatic conversion script
Id: cif_fix_values 8170 2020-07-09 18:12:32Z antanas 

 Adding full bibliography for 7132621.cif.
;
_cod_database_code 7132621
_shelx_shelxl_version_number 2018/3
_shelx_space_group_comment
;
The symmetry employed for this shelxl refinement is uniquely defined
by the following loop, which should always be used as a source of
symmetry information in preference to the above space-group names.
They are only intended as comments.
;
_shelx_estimated_absorpt_t_min 0.940
_shelx_estimated_absorpt_t_max 0.940
_platon_squeeze_void_probe_radius 1.20

loop_
_space_group_symop_operation_xyz
'x, y, z'
'-x+1/2, -y+1/2, z+1/2'
'x+1/2, -y+1/2, -z'
'-x, y, -z+1/2'
'-x, -y, -z'
'x-1/2, y-1/2, -z-1/2'
'-x-1/2, y-1/2, z'
'x, -y, z-1/2'

loop_
_atom_site_label
_atom_site_type_symbol
_atom_site_fract_x
_atom_site_fract_y
_atom_site_fract_z
_atom_site_U_iso_or_equiv
_atom_site_adp_type
_atom_site_occupancy
_atom_site_site_symmetry_order
_atom_site_calc_flag
_atom_site_refinement_flags_posn
_atom_site_refinement_flags_adp
_atom_site_refinement_flags_occupancy
_atom_site_disorder_assembly
_atom_site_disorder_group
Ni1 Ni 0.000000 0.08825(4) 0.250000 0.02594(14) Uani 1 2 d S T P . .
O1 O 0.19943(18) -0.03621(14) 0.20626(13) 0.0325(5) Uani 1 1 d . . . . .
N2 N 0.0878(2) 0.07959(17) 0.16407(14) 0.0276(6) Uani 1 1 d . . . . .
N3 N 0.2613(2) 0.09951(17) 0.22276(14) 0.0293(6) Uani 1 1 d . . . . .
N1 N -0.0286(2) 0.12228(17) 0.06023(15) 0.0294(6) Uani 1 1 d . . . . .
N4 N 0.11692(19) 0.10161(16) 0.31602(14) 0.0266(5) Uani 1 1 d . . . . .
O2 O 0.1224(3) -0.25235(19) 0.16755(19) 0.0621(8) Uani 1 1 d . . . . .
H13 H 0.148431 -0.300169 0.179992 0.093 Uiso 1 1 calc R U . . .
C1 C 0.0634(3) 0.0915(2) 0.08919(17) 0.0289(6) Uani 1 1 d . . . . .
C7 C 0.2365(3) 0.0482(2) 0.08683(17) 0.0304(7) Uani 1 1 d . . . . .
C2 C 0.1543(2) 0.07192(19) 0.03855(18) 0.0287(7) Uani 1 1 d . . . . .
C4 C 0.2634(3) 0.0558(2) -0.07306(19) 0.0386(8) Uani 1 1 d . . . . .
H2 H 0.273998 0.057998 -0.128134 0.046 Uiso 1 1 calc R U . . .
C3 C 0.1647(3) 0.0759(2) -0.04232(18) 0.0337(7) Uani 1 1 d . . . . .
H1 H 0.107195 0.091516 -0.075095 0.040 Uiso 1 1 calc R U . . .
C15 C 0.2126(3) 0.1614(2) 0.41830(18) 0.0316(7) Uani 1 1 d . . . . .
C10 C 0.2816(3) 0.1548(2) 0.35555(18) 0.0311(7) Uani 1 1 d . . . . .
C8 C 0.1970(2) 0.0475(2) 0.17094(18) 0.0289(7) Uani 1 1 d . . . . .
C16 C 0.1098(3) 0.12733(19) 0.39234(18) 0.0289(7) Uani 1 1 d . . . . .
C14 C 0.2442(3) 0.1933(2) 0.49048(19) 0.0361(7) Uani 1 1 d . . . . .
H8 H 0.195807 0.200538 0.532542 0.043 Uiso 1 1 calc R U . . .
C13 C 0.3505(3) 0.2142(2) 0.4979(2) 0.0409(8) Uani 1 1 d . . . . .
H7 H 0.375902 0.234772 0.546835 0.049 Uiso 1 1 calc R U . . .
C11 C 0.3870(3) 0.1762(2) 0.3631(2) 0.0364(8) Uani 1 1 d . . . . .
H5 H 0.434668 0.170949 0.320416 0.044 Uiso 1 1 calc R U . . .
C9 C 0.2213(2) 0.11659(19) 0.29051(18) 0.0284(6) Uani 1 1 d . . . . .
C5 C 0.3466(3) 0.0327(2) -0.0246(2) 0.0421(9) Uani 1 1 d . . . . .
H3 H 0.413496 0.020209 -0.047131 0.051 Uiso 1 1 calc R U . . .
C6 C 0.3342(3) 0.0274(2) 0.0566(2) 0.0376(8) Uani 1 1 d . . . . .
H4 H 0.390849 0.010169 0.089644 0.045 Uiso 1 1 calc R U . . .
C17 C 0.1342(3) -0.1007(2) 0.1716(2) 0.0391(8) Uani 1 1 d . . . . .
H9 H 0.134858 -0.095998 0.113712 0.047 Uiso 1 1 calc R U . . .
H10 H 0.060442 -0.095823 0.190327 0.047 Uiso 1 1 calc R U . . .
C12 C 0.4205(3) 0.2060(2) 0.4361(2) 0.0425(9) Uani 1 1 d . . . . .
H6 H 0.492671 0.220817 0.443461 0.051 Uiso 1 1 calc R U . . .
C18 C 0.1843(4) -0.1865(3) 0.1985(2) 0.0637(14) Uani 1 1 d . . . . .
H11 H 0.257794 -0.191137 0.178992 0.076 Uiso 1 1 calc R U . . .
H12 H 0.185420 -0.189867 0.256410 0.076 Uiso 1 1 calc R U . . .

loop_
_atom_site_aniso_label
_atom_site_aniso_U_11
_atom_site_aniso_U_22
_atom_site_aniso_U_33
_atom_site_aniso_U_23
_atom_site_aniso_U_13
_atom_site_aniso_U_12
Ni1 0.0286(3) 0.0286(3) 0.0206(3) 0.000 0.0027(2) 0.000
O1 0.0368(12) 0.0302(11) 0.0304(12) 0.0011(9) -0.0003(10) -0.0057(10)
N2 0.0277(13) 0.0305(14) 0.0245(12) 0.0016(11) 0.0029(10) -0.0015(11)
N3 0.0320(14) 0.0298(13) 0.0260(12) -0.0019(11) 0.0016(11) -0.0054(11)
N1 0.0315(14) 0.0333(14) 0.0235(13) 0.0011(11) 0.0021(10) -0.0021(11)
N4 0.0264(13) 0.0296(13) 0.0238(12) -0.0004(10) 0.0035(10) -0.0016(11)
O2 0.065(2) 0.0518(18) 0.069(2) 0.0063(16) -0.0184(16) -0.0019(16)
C1 0.0346(16) 0.0296(15) 0.0225(14) -0.0005(13) 0.0055(12) -0.0062(13)
C7 0.0354(17) 0.0311(16) 0.0247(15) 0.0001(13) 0.0039(13) -0.0038(13)
C2 0.0320(16) 0.0267(15) 0.0275(15) 0.0004(13) 0.0056(13) -0.0040(13)
C4 0.049(2) 0.0418(19) 0.0253(16) -0.0003(14) 0.0108(15) -0.0062(16)
C3 0.0381(18) 0.0378(18) 0.0251(15) 0.0001(14) 0.0043(13) -0.0051(15)
C15 0.0395(18) 0.0271(15) 0.0283(16) 0.0012(13) -0.0010(14) -0.0029(14)
C10 0.0368(17) 0.0281(16) 0.0285(16) 0.0031(13) -0.0012(13) -0.0064(14)
C8 0.0282(15) 0.0306(16) 0.0279(16) -0.0004(13) 0.0048(12) -0.0002(13)
C16 0.0342(17) 0.0248(15) 0.0277(15) 0.0004(12) -0.0018(13) 0.0039(13)
C14 0.0437(19) 0.0355(18) 0.0292(16) -0.0022(14) -0.0007(15) -0.0039(15)
C13 0.053(2) 0.0398(19) 0.0302(17) -0.0012(15) -0.0043(16) -0.0108(17)
C11 0.0347(18) 0.0378(18) 0.0368(18) 0.0019(15) 0.0014(15) -0.0116(15)
C9 0.0330(16) 0.0255(15) 0.0266(15) 0.0026(12) 0.0000(13) -0.0066(13)
C5 0.0379(19) 0.053(2) 0.0353(19) -0.0022(17) 0.0149(16) -0.0017(17)
C6 0.0349(18) 0.046(2) 0.0315(17) 0.0025(15) 0.0030(14) -0.0022(15)
C17 0.046(2) 0.0374(19) 0.0336(18) -0.0026(15) -0.0009(15) -0.0095(16)
C12 0.042(2) 0.044(2) 0.042(2) 0.0007(17) -0.0087(17) -0.0151(17)
C18 0.099(4) 0.045(2) 0.048(2) 0.0145(19) -0.036(2) -0.032(2)

loop_
_atom_type_symbol
_atom_type_description
_atom_type_scat_dispersion_real
_atom_type_scat_dispersion_imag
_atom_type_scat_source
C C 0.0033 0.0016 'International Tables Vol C Tables 4.2.6.8 and 6.1.1.4'
H H 0.0000 0.0000 'International Tables Vol C Tables 4.2.6.8 and 6.1.1.4'
N N 0.0061 0.0033 'International Tables Vol C Tables 4.2.6.8 and 6.1.1.4'
O O 0.0106 0.0060 'International Tables Vol C Tables 4.2.6.8 and 6.1.1.4'
Ni Ni 0.3393 1.1124 'International Tables Vol C Tables 4.2.6.8 and 6.1.1.4'

loop_
_geom_angle_atom_site_label_1
_geom_angle_atom_site_label_2
_geom_angle_atom_site_label_3
_geom_angle
_geom_angle_site_symmetry_1
_geom_angle_site_symmetry_3
_geom_angle_publ_flag
N2 Ni1 N2 171.63(16) . 4 ?
N2 Ni1 N4 90.33(11) . 4 ?
N2 Ni1 N4 90.60(11) 4 4 ?
N2 Ni1 N4 90.60(11) . . ?
N2 Ni1 N4 90.33(11) 4 . ?
N4 Ni1 N4 167.26(16) 4 . ?
C17 O1 C8 116.8(2) . . ?
C1 N2 C8 110.0(2) . . ?
C1 N2 Ni1 128.0(2) . . ?
C8 N2 Ni1 121.76(19) . . ?
C9 N3 C8 116.2(3) . . ?
C16 N1 C1 118.1(3) 4 . ?
C16 N4 C9 107.9(3) . . ?
C16 N4 Ni1 123.7(2) . . ?
C9 N4 Ni1 125.0(2) . . ?
C18 O2 H13 109.5 . . ?
N2 C1 N1 126.9(3) . . ?
N2 C1 C2 110.8(3) . . ?
N1 C1 C2 122.1(3) . . ?
C2 C7 C6 121.1(3) . . ?
C2 C7 C8 108.6(3) . . ?
C6 C7 C8 130.3(3) . . ?
C7 C2 C3 122.4(3) . . ?
C7 C2 C1 107.1(3) . . ?
C3 C2 C1 130.5(3) . . ?
C5 C4 C3 121.0(3) . . ?
C5 C4 H2 119.5 . . ?
C3 C4 H2 119.5 . . ?
C2 C3 C4 116.8(3) . . ?
C2 C3 H1 121.6 . . ?
C4 C3 H1 121.6 . . ?
C10 C15 C14 122.1(3) . . ?
C10 C15 C16 107.3(3) . . ?
C14 C15 C16 130.6(3) . . ?
C11 C10 C15 121.2(3) . . ?
C11 C10 C9 132.0(3) . . ?
C15 C10 C9 106.6(3) . . ?
O1 C8 N3 103.7(2) . . ?
O1 C8 N2 111.1(2) . . ?
N3 C8 N2 112.8(3) . . ?
O1 C8 C7 113.4(3) . . ?
N3 C8 C7 112.8(3) . . ?
N2 C8 C7 103.3(2) . . ?
N1 C16 N4 128.5(3) 4 . ?
N1 C16 C15 121.9(3) 4 . ?
N4 C16 C15 109.5(3) . . ?
C15 C14 C13 116.3(3) . . ?
C15 C14 H8 121.8 . . ?
C13 C14 H8 121.8 . . ?
C12 C13 C14 121.9(3) . . ?
C12 C13 H7 119.0 . . ?
C14 C13 H7 119.0 . . ?
C10 C11 C12 117.3(3) . . ?
C10 C11 H5 121.4 . . ?
C12 C11 H5 121.4 . . ?
N3 C9 N4 127.6(3) . . ?
N3 C9 C10 123.7(3) . . ?
N4 C9 C10 108.6(3) . . ?
C4 C5 C6 121.5(3) . . ?
C4 C5 H3 119.3 . . ?
C6 C5 H3 119.3 . . ?
C7 C6 C5 117.2(3) . . ?
C7 C6 H4 121.4 . . ?
C5 C6 H4 121.4 . . ?
O1 C17 C18 104.2(3) . . ?
O1 C17 H9 110.9 . . ?
C18 C17 H9 110.9 . . ?
O1 C17 H10 110.9 . . ?
C18 C17 H10 110.9 . . ?
H9 C17 H10 108.9 . . ?
C13 C12 C11 121.1(3) . . ?
C13 C12 H6 119.4 . . ?
C11 C12 H6 119.4 . . ?
O2 C18 C17 106.8(3) . . ?
O2 C18 H11 110.4 . . ?
C17 C18 H11 110.4 . . ?
O2 C18 H12 110.4 . . ?
C17 C18 H12 110.4 . . ?
H11 C18 H12 108.6 . . ?

loop_
_geom_bond_atom_site_label_1
_geom_bond_atom_site_label_2
_geom_bond_distance
_geom_bond_site_symmetry_2
_geom_bond_publ_flag
Ni1 N2 1.845(2) . ?
Ni1 N2 1.845(2) 4 ?
Ni1 N4 1.871(3) 4 ?
Ni1 N4 1.871(3) . ?
O1 C17 1.427(4) . ?
O1 C8 1.434(4) . ?
N2 C1 1.328(4) . ?
N2 C8 1.474(4) . ?
N3 C9 1.290(4) . ?
N3 C8 1.448(4) . ?
N1 C16 1.311(4) 4 ?
N1 C1 1.352(4) . ?
N4 C16 1.365(4) . ?
N4 C9 1.410(4) . ?
O2 C18 1.392(4) . ?
O2 H13 0.8400 . ?
C1 C2 1.471(4) . ?
C7 C2 1.377(4) . ?
C7 C6 1.379(5) . ?
C7 C8 1.520(4) . ?
C2 C3 1.388(4) . ?
C4 C5 1.386(5) . ?
C4 C3 1.390(5) . ?
C4 H2 0.9500 . ?
C3 H1 0.9500 . ?
C15 C10 1.386(4) . ?
C15 C14 1.387(4) . ?
C15 C16 1.473(4) . ?
C10 C11 1.380(4) . ?
C10 C9 1.472(4) . ?
C14 C13 1.390(5) . ?
C14 H8 0.9500 . ?
C13 C12 1.383(5) . ?
C13 H7 0.9500 . ?
C11 C12 1.394(5) . ?
C11 H5 0.9500 . ?
C5 C6 1.398(5) . ?
C5 H3 0.9500 . ?
C6 H4 0.9500 . ?
C17 C18 1.546(5) . ?
C17 H9 0.9900 . ?
C17 H10 0.9900 . ?
C12 H6 0.9500 . ?
C18 H11 0.9900 . ?
C18 H12 0.9900 . ?

loop_
_geom_torsion_atom_site_label_1
_geom_torsion_atom_site_label_2
_geom_torsion_atom_site_label_3
_geom_torsion_atom_site_label_4
_geom_torsion
_geom_torsion_site_symmetry_1
_geom_torsion_site_symmetry_2
_geom_torsion_site_symmetry_3
_geom_torsion_site_symmetry_4
_geom_torsion_publ_flag
N4 Ni1 N2 C1 7.2(3) 4 . . . ?
N4 Ni1 N2 C1 -160.1(3) . . . . ?
N4 Ni1 N2 C8 -165.7(2) 4 . . . ?
N4 Ni1 N2 C8 27.0(2) . . . . ?
N2 Ni1 N4 C16 167.9(3) . . . . ?
N2 Ni1 N4 C16 -20.4(3) 4 . . . ?
N4 Ni1 N4 C16 73.8(2) 4 . . . ?
N2 Ni1 N4 C9 11.3(3) . . . . ?
N2 Ni1 N4 C9 -177.0(3) 4 . . . ?
N4 Ni1 N4 C9 -82.8(2) 4 . . . ?
C8 N2 C1 N1 -178.2(3) . . . . ?
Ni1 N2 C1 N1 8.3(5) . . . . ?
C8 N2 C1 C2 -2.1(4) . . . . ?
Ni1 N2 C1 C2 -175.7(2) . . . . ?
C16 N1 C1 N2 -13.1(5) 4 . . . ?
C16 N1 C1 C2 171.2(3) 4 . . . ?
C6 C7 C2 C3 0.2(5) . . . . ?
C8 C7 C2 C3 -177.9(3) . . . . ?
C6 C7 C2 C1 -178.7(3) . . . . ?
C8 C7 C2 C1 3.1(3) . . . . ?
N2 C1 C2 C7 -0.7(4) . . . . ?
N1 C1 C2 C7 175.6(3) . . . . ?
N2 C1 C2 C3 -179.6(3) . . . . ?
N1 C1 C2 C3 -3.3(5) . . . . ?
C7 C2 C3 C4 -0.9(5) . . . . ?
C1 C2 C3 C4 177.8(3) . . . . ?
C5 C4 C3 C2 0.3(5) . . . . ?
C14 C15 C10 C11 3.0(5) . . . . ?
C16 C15 C10 C11 -175.5(3) . . . . ?
C14 C15 C10 C9 178.6(3) . . . . ?
C16 C15 C10 C9 0.1(3) . . . . ?
C17 O1 C8 N3 174.5(3) . . . . ?
C17 O1 C8 N2 53.1(3) . . . . ?
C17 O1 C8 C7 -62.7(4) . . . . ?
C9 N3 C8 O1 -70.8(3) . . . . ?
C9 N3 C8 N2 49.5(4) . . . . ?
C9 N3 C8 C7 166.1(3) . . . . ?
C1 N2 C8 O1 -118.1(3) . . . . ?
Ni1 N2 C8 O1 55.9(3) . . . . ?
C1 N2 C8 N3 126.0(3) . . . . ?
Ni1 N2 C8 N3 -60.0(3) . . . . ?
C1 N2 C8 C7 3.8(3) . . . . ?
Ni1 N2 C8 C7 177.8(2) . . . . ?
C2 C7 C8 O1 116.2(3) . . . . ?
C6 C7 C8 O1 -61.8(5) . . . . ?
C2 C7 C8 N3 -126.3(3) . . . . ?
C6 C7 C8 N3 55.7(5) . . . . ?
C2 C7 C8 N2 -4.2(3) . . . . ?
C6 C7 C8 N2 177.9(3) . . . . ?
C9 N4 C16 N1 -177.4(3) . . . 4 ?
Ni1 N4 C16 N1 22.6(5) . . . 4 ?
C9 N4 C16 C15 0.6(3) . . . . ?
Ni1 N4 C16 C15 -159.4(2) . . . . ?
C10 C15 C16 N1 177.7(3) . . . 4 ?
C14 C15 C16 N1 -0.6(5) . . . 4 ?
C10 C15 C16 N4 -0.4(4) . . . . ?
C14 C15 C16 N4 -178.8(3) . . . . ?
C10 C15 C14 C13 -3.3(5) . . . . ?
C16 C15 C14 C13 174.8(3) . . . . ?
C15 C14 C13 C12 1.8(5) . . . . ?
C15 C10 C11 C12 -1.0(5) . . . . ?
C9 C10 C11 C12 -175.2(3) . . . . ?
C8 N3 C9 N4 -10.1(5) . . . . ?
C8 N3 C9 C10 168.7(3) . . . . ?
C16 N4 C9 N3 178.4(3) . . . . ?
Ni1 N4 C9 N3 -21.9(5) . . . . ?
C16 N4 C9 C10 -0.6(3) . . . . ?
Ni1 N4 C9 C10 159.1(2) . . . . ?
C11 C10 C9 N3 -3.8(6) . . . . ?
C15 C10 C9 N3 -178.7(3) . . . . ?
C11 C10 C9 N4 175.2(3) . . . . ?
C15 C10 C9 N4 0.3(3) . . . . ?
C3 C4 C5 C6 1.0(6) . . . . ?
C2 C7 C6 C5 1.0(5) . . . . ?
C8 C7 C6 C5 178.7(3) . . . . ?
C4 C5 C6 C7 -1.6(6) . . . . ?
C8 O1 C17 C18 158.5(3) . . . . ?
C14 C13 C12 C11 0.1(6) . . . . ?
C10 C11 C12 C13 -0.5(5) . . . . ?
O1 C17 C18 O2 178.8(3) . . . . ?

loop_
_platon_squeeze_void_nr
_platon_squeeze_void_average_x
_platon_squeeze_void_average_y
_platon_squeeze_void_average_z
_platon_squeeze_void_volume
_platon_squeeze_void_count_electrons
_platon_squeeze_void_content
1 -0.000 0.374 0.250 127 59 ' '
2 -0.000 0.626 0.750 126 59 ' '
3 0.500 0.125 0.750 126 59 ' '
4 0.500 0.874 0.250 127 59 ' '
